data_4319372
loop_
_publ_author_name
'F. Albert Cotton'
'James P. Donahue'
'Chun Lin'
'Carlos A. Murillo'

_publ_section_title
;
 The Simplest Supramolecular Complexes Containing Pairs of
 Mo2(formamidinate)3 Units Linked with Various Dicarboxylates: Preparative
 Methods, Structures, and Electrochemistry
;
_journal_name_full 'Inorganic Chemistry'
_journal_page_first 1234
_journal_page_last 1244
_journal_paper_doi 10.1021/ic000934o
_journal_volume 40
_journal_year 2001
_chemical_compound_source synthesized
_chemical_formula_analytical 'not measured'
_chemical_formula_moiety
;
 [[(H3 C O C6 H4 N)2 C H]3 Mo2]2 (O2 C C5 H4 Fe C5 H4 C O2)
 . (C H2 Cl2)2
;
_chemical_formula_structural
;
 [Mo2(DAniF)3]2(mu-O2CC5H4FeC5H4CCO2).2(CH2Cl2)
;
_chemical_formula_sum 'C104 H102 Cl4 Fe Mo4 N12 O16'
_chemical_formula_weight 2357.39
_chemical_melting_point ?
_chemical_name_systematic
;
 ?
;
_space_group_IT_number 2
_symmetry_cell_setting triclinic
_symmetry_space_group_name_Hall '-P 1'
_symmetry_space_group_name_H-M 'P -1'
_atom_sites_solution_hydrogens geom
_atom_sites_solution_primary direct
_atom_sites_solution_secondary difmap
_audit_creation_method SHELXL
_cell_angle_alpha 72.68(3)
_cell_angle_beta 87.93(3)
_cell_angle_gamma 65.330(10)
_cell_formula_units_Z 1
_cell_length_a 11.525(2)
_cell_length_b 13.1010(10)
_cell_length_c 20.178(4)
_cell_measurement_reflns_used 247
_cell_measurement_temperature 213(2)
_cell_measurement_theta_max 20.8
_cell_measurement_theta_min 9.1
_cell_volume 2629.4(9)
_computing_cell_refinement 'MADNES (Enraf-Nonius, 1989)'
_computing_data_collection 'MADNES (Enraf-Nonius, 1989)'
_computing_data_reduction 'PROCOR (Kabsch, 1988)'
_computing_molecular_graphics 'SHELXTL V.5 (Siemens, 1994)'
_computing_publication_material CIFTAB
_computing_structure_refinement 'SHELXL-93 (Sheldrick, 1993)'
_computing_structure_solution 'SHELXS-86 (Sheldrick, 1990)'
_diffrn_ambient_temperature 213(2)
_diffrn_measurement_device 'Enraf-Nonius FAST area detector'
_diffrn_measurement_method 'ellipsoid-mask fitting'
_diffrn_radiation_monochromator graphite
_diffrn_radiation_source 'fine-focus sealed tube'
_diffrn_radiation_type MoK\a
_diffrn_radiation_wavelength 0.71073
_diffrn_reflns_av_R_equivalents 0.0441
_diffrn_reflns_av_sigmaI/netI 0.0394
_diffrn_reflns_limit_h_max 12
_diffrn_reflns_limit_h_min -11
_diffrn_reflns_limit_k_max 13
_diffrn_reflns_limit_k_min -14
_diffrn_reflns_limit_l_max 21
_diffrn_reflns_limit_l_min -21
_diffrn_reflns_number 12818
_diffrn_reflns_theta_max 22.71
_diffrn_reflns_theta_min 2.32
_diffrn_standards_number 'none (area detector data)'
_exptl_absorpt_coefficient_mu 0.769
_exptl_absorpt_correction_type multi-scan
_exptl_crystal_density_diffrn 1.489
_exptl_crystal_density_meas ?
_exptl_crystal_density_method none
_exptl_crystal_F_000 1200
_exptl_crystal_size_max 0.50
_exptl_crystal_size_mid 0.20
_exptl_crystal_size_min 0.20
_refine_diff_density_max 0.868
_refine_diff_density_min -1.208
_refine_diff_density_rms 0.112
_refine_ls_extinction_coef noref
_refine_ls_extinction_method none
_refine_ls_goodness_of_fit_all 1.110
_refine_ls_goodness_of_fit_obs 1.094
_refine_ls_hydrogen_treatment noref
_refine_ls_matrix_type full
_refine_ls_number_parameters 616
_refine_ls_number_reflns 6570
_refine_ls_number_restraints 20
_refine_ls_restrained_S_all 1.127
_refine_ls_restrained_S_obs 1.094
_refine_ls_R_factor_all 0.0781
_refine_ls_R_factor_obs 0.0629
_refine_ls_shift/esd_max 0.001
_refine_ls_shift/esd_mean 0.000
_refine_ls_structure_factor_coef Fsqd
_refine_ls_weighting_details 'w=1/[\s^2^(Fo^2^)+(0.0534P)^2^+19.3970P] where P=(Fo^2^+2Fc^2^)/3'
_refine_ls_weighting_scheme calc
_refine_ls_wR_factor_all 0.1631
_refine_ls_wR_factor_obs 0.1440
_reflns_number_observed 5541
_reflns_number_total 6591
_reflns_observed_criterion >2sigma(I)
_cod_data_source_file ic000934o_06.cif
_cod_data_source_block '[Mo2(DAniF)3]2(mu-O2CC5H4FeC5H4CCO2).2(CH2Cl2)'
_cod_depositor_comments
;
The following automatic conversions were performed:

'_chemical_melting_point' value 'not measured' was changed to '?' -
the value is undefined or not given.

Automatic conversion script
Id: cif_fix_values 1569 2011-02-09 13:29:24Z adriana 

The following automatic conversions were performed:

'_geom_angle_publ_flag' value 'Y' changed to 'y' according to the
built-in table from CIF Core dictionary named 'cif_core.dic' version
2.4.1 from 2010-06-29 (111 times).

'_geom_angle_publ_flag' value 'N'
changed to 'n' according to the built-in table from CIF Core
dictionary named 'cif_core.dic' version 2.4.1 from 2010-06-29 (79
times).

'_geom_bond_publ_flag' value 'Y' changed to 'y' according to
the built-in table from CIF Core dictionary named 'cif_core.dic'
version 2.4.1 from 2010-06-29 (40 times).

'_geom_bond_publ_flag'
value 'N' changed to 'n' according to the built-in table from CIF
Core dictionary named 'cif_core.dic' version 2.4.1 from 2010-06-29
(60 times).

Automatic conversion script
Id: cif_fix_values 1646 2011-03-28 12:23:43Z adriana 

The following automatic conversions were performed:

'_exptl_crystal_density_meas' value 'not measured' was changed to '?'
- the value is perceived as not measured.

Automatic conversion script
Id: cif_fix_values 3008 2015-01-20 13:52:24Z robertas 

The following automatic conversions were performed:

'_refine_ls_weighting_scheme' value 'calc
w=1/[\s^2^(Fo^2^)+(0.0534P)^2^+19.3970P] where P=(Fo^2^+2Fc^2^)/3'
was changed to 'calc'. New tag '_refine_ls_weighting_details' was
created. The value of the new tag was set to
'w=1/[\s^2^(Fo^2^)+(0.0534P)^2^+19.3970P] where P=(Fo^2^+2Fc^2^)/3'.

Automatic conversion script
Id: cif_fix_values 3143 2015-03-26 13:38:13Z robertas 
;
_cod_original_cell_volume 2629.4(7)
_cod_database_code 4319372

loop_
_symmetry_equiv_pos_as_xyz
'x, y, z'
'-x, -y, -z'

loop_
_atom_site_aniso_label
_atom_site_aniso_U_11
_atom_site_aniso_U_22
_atom_site_aniso_U_33
_atom_site_aniso_U_23
_atom_site_aniso_U_13
_atom_site_aniso_U_12
Mo1 0.0361(4) 0.0202(4) 0.0264(4) -0.0047(3) 0.0025(3) -0.0096(3)
Mo2 0.0390(4) 0.0206(4) 0.0280(4) -0.0056(3) 0.0040(3) -0.0093(3)
Fe1 0.0570(11) 0.0370(9) 0.0283(8) 0.0019(7) -0.0032(7) -0.0252(9)
O1 0.038(3) 0.025(3) 0.026(3) -0.003(2) 0.000(2) -0.012(2)
O2 0.042(3) 0.022(3) 0.025(3) -0.005(2) 0.003(2) -0.013(3)
O3 0.050(4) 0.057(4) 0.067(4) -0.024(3) 0.015(3) -0.028(3)
O5 0.051(4) 0.037(3) 0.043(3) -0.016(3) 0.011(3) -0.011(3)
O6 0.033(4) 0.032(3) 0.072(4) -0.003(3) 0.000(3) -0.001(3)
O7 0.048(4) 0.026(3) 0.068(4) -0.014(3) 0.004(3) -0.008(3)
O8 0.068(5) 0.085(5) 0.105(6) -0.059(4) 0.055(4) -0.052(4)
N1 0.044(4) 0.026(3) 0.029(3) -0.009(3) 0.006(3) -0.016(3)
N2 0.048(5) 0.024(3) 0.033(3) -0.007(3) 0.005(3) -0.014(3)
N3 0.030(4) 0.019(3) 0.025(3) -0.004(2) 0.002(3) -0.006(3)
N4 0.029(4) 0.019(3) 0.028(3) -0.004(3) 0.002(3) -0.003(3)
N5 0.036(4) 0.018(3) 0.031(3) -0.008(3) 0.003(3) -0.009(3)
N6 0.031(4) 0.023(3) 0.033(3) -0.006(3) 0.003(3) -0.009(3)
C1 0.046(5) 0.029(5) 0.030(4) 0.000(3) 0.000(4) -0.027(5)
C2 0.048(5) 0.030(4) 0.033(4) -0.003(3) -0.001(4) -0.018(4)
C3 0.052(6) 0.047(5) 0.034(5) -0.004(4) 0.004(4) -0.026(5)
C4 0.057(6) 0.044(5) 0.045(5) 0.006(4) -0.015(4) -0.020(5)
C5 0.094(8) 0.066(6) 0.026(5) 0.002(4) -0.003(5) -0.054(6)
C6 0.066(6) 0.039(5) 0.039(5) -0.011(4) 0.004(4) -0.031(5)
C7 0.045(5) 0.032(4) 0.034(4) -0.005(3) 0.005(4) -0.023(4)
C8 0.045(5) 0.032(4) 0.029(4) -0.007(3) 0.001(3) -0.019(4)
C9 0.046(5) 0.021(4) 0.044(5) -0.007(3) 0.005(4) -0.013(4)
C10 0.050(6) 0.047(5) 0.041(5) -0.011(4) 0.008(4) -0.026(5)
C11 0.046(5) 0.052(6) 0.035(4) -0.015(4) 0.007(4) -0.025(5)
C12 0.053(6) 0.045(5) 0.058(5) -0.024(4) 0.010(4) -0.028(5)
C13 0.049(6) 0.036(5) 0.051(5) -0.014(4) 0.011(4) -0.026(4)
C14 0.050(6) 0.069(6) 0.067(6) -0.026(5) 0.019(5) -0.034(5)
C22 0.035(5) 0.027(4) 0.025(4) -0.004(3) 0.001(3) -0.008(4)
C23 0.032(4) 0.027(4) 0.024(4) -0.007(3) 0.004(3) -0.011(4)
C24 0.033(5) 0.025(4) 0.038(4) -0.006(3) 0.001(3) -0.009(4)
C25 0.050(5) 0.032(5) 0.030(4) -0.001(3) 0.009(4) -0.015(4)
C26 0.041(5) 0.032(4) 0.030(4) -0.011(3) 0.006(3) -0.013(4)
C27 0.045(5) 0.027(4) 0.039(5) -0.014(4) 0.001(4) -0.008(4)
C28 0.042(5) 0.033(5) 0.026(4) -0.001(3) 0.002(3) -0.013(4)
C29 0.073(7) 0.052(6) 0.052(6) -0.019(5) 0.020(5) -0.015(6)
C30 0.036(5) 0.031(4) 0.033(4) -0.006(3) -0.004(3) -0.009(4)
C31 0.037(5) 0.025(4) 0.044(5) -0.004(4) -0.001(4) -0.010(4)
C32 0.049(6) 0.031(5) 0.043(5) 0.002(4) 0.000(4) -0.015(5)
C33 0.038(5) 0.025(4) 0.050(5) -0.011(4) -0.003(4) -0.004(4)
C34 0.047(6) 0.042(5) 0.054(5) -0.015(4) 0.019(4) -0.014(5)
C35 0.041(5) 0.024(4) 0.038(5) 0.000(3) 0.003(4) 0.001(4)
C36 0.037(6) 0.058(7) 0.088(8) 0.005(6) -0.002(5) 0.000(5)
C37 0.031(5) 0.022(4) 0.034(4) -0.004(3) -0.004(3) -0.009(4)
C38 0.033(5) 0.028(4) 0.028(4) -0.009(3) 0.007(3) -0.011(4)
C39 0.034(5) 0.037(5) 0.043(5) -0.014(4) 0.003(4) -0.012(4)
C40 0.058(6) 0.032(5) 0.050(5) -0.018(4) 0.004(4) -0.018(5)
C41 0.043(5) 0.029(5) 0.049(5) -0.010(4) 0.008(4) -0.012(4)
C42 0.032(5) 0.039(5) 0.057(5) -0.012(4) -0.005(4) -0.006(4)
C43 0.043(5) 0.023(4) 0.057(5) -0.012(4) -0.004(4) -0.013(4)
C44 0.070(7) 0.036(5) 0.066(6) -0.013(5) -0.001(5) -0.004(5)
C45 0.035(5) 0.021(4) 0.033(4) -0.008(3) 0.004(3) -0.008(4)
C46 0.046(5) 0.035(4) 0.038(4) -0.014(4) 0.004(4) -0.021(4)
C47 0.042(5) 0.036(5) 0.055(5) -0.010(4) 0.002(4) -0.023(4)
C48 0.046(5) 0.037(5) 0.050(5) -0.014(4) 0.016(4) -0.021(4)
C49 0.063(6) 0.051(5) 0.055(6) -0.026(5) 0.018(5) -0.031(5)
C50 0.038(5) 0.041(5) 0.055(5) -0.024(4) 0.014(4) -0.020(4)
C51 0.077(8) 0.101(9) 0.144(11) -0.070(9) 0.065(8) -0.067(8)

loop_
_atom_site_label
_atom_site_type_symbol
_atom_site_fract_x
_atom_site_fract_y
_atom_site_fract_z
_atom_site_U_iso_or_equiv
_atom_site_thermal_displace_type
_atom_site_occupancy
_atom_site_calc_flag
_atom_site_refinement_flags
_atom_site_disorder_group
Mo1 Mo -0.01382(6) 0.24885(5) 0.22034(3) 0.0290(2) Uani 1 d . .
Mo2 Mo -0.17279(6) 0.37118(5) 0.25074(3) 0.0309(2) Uani 1 d . .
Fe1 Fe 0.0000 0.0000 0.5000 0.0416(4) Uani 1 d S .
O1 O 0.0711(5) 0.1588(4) 0.3251(2) 0.0312(11) Uani 1 d . .
O2 O -0.0964(5) 0.2898(4) 0.3580(2) 0.0305(11) Uani 1 d . .
O3 O 0.5816(6) 0.1926(5) 0.1191(3) 0.055(2) Uani 1 d . .
O5 O 0.2176(5) 0.1937(5) -0.0969(3) 0.0460(14) Uani 1 d . .
O6 O -0.7289(5) 0.8474(5) 0.0392(3) 0.053(2) Uani 1 d . .
O7 O 0.1599(6) -0.3431(5) 0.2371(3) 0.0500(15) Uani 1 d . .
O8 O -0.6795(7) 0.3173(6) 0.4392(4) 0.073(2) Uani 1 d . .
N1 N 0.0944(6) 0.3506(5) 0.2108(3) 0.0321(14) Uani 1 d . .
N2 N -0.0793(6) 0.4839(5) 0.2456(3) 0.036(2) Uani 1 d . .
N3 N -0.0808(6) 0.3277(5) 0.1127(3) 0.0266(13) Uani 1 d . .
N4 N -0.2577(6) 0.4612(5) 0.1455(3) 0.0288(14) Uani 1 d . .
N5 N -0.0974(6) 0.1256(5) 0.2387(3) 0.0292(14) Uani 1 d . .
N6 N -0.2706(6) 0.2570(5) 0.2740(3) 0.0304(14) Uani 1 d . .
C1 C 0.0068(8) 0.1964(7) 0.3726(4) 0.033(2) Uani 1 d . .
C2 C 0.0542(8) 0.1276(7) 0.4458(4) 0.038(2) Uani 1 d . .
C3 C 0.1641(8) 0.0169(7) 0.4697(4) 0.045(2) Uani 1 d . .
H3A H 0.2240(8) -0.0243(7) 0.4399(4) 0.053 Uiso 1 calc R .
C4 C 0.1719(9) -0.0236(8) 0.5428(4) 0.053(2) Uani 1 d . .
H4A H 0.2379(9) -0.0987(8) 0.5738(4) 0.064 Uiso 1 calc R .
C5 C 0.0692(10) 0.0619(9) 0.5642(4) 0.059(3) Uani 1 d . .
H5A H 0.0504(10) 0.0570(9) 0.6131(4) 0.070 Uiso 1 calc R .
C6 C -0.0029(9) 0.1542(7) 0.5047(4) 0.045(2) Uani 1 d . .
H6A H -0.0806(9) 0.2260(7) 0.5044(4) 0.054 Uiso 1 calc R .
C7 C 0.0396(8) 0.4491(7) 0.2294(4) 0.036(2) Uani 1 d . .
H7A H 0.0859(8) 0.4930(7) 0.2309(4) 0.044 Uiso 1 calc R .
C8 C 0.2161(8) 0.3191(7) 0.1857(4) 0.035(2) Uani 1 d . .
C9 C 0.2656(8) 0.3965(6) 0.1504(4) 0.038(2) Uani 1 d . .
H9A H 0.2161(8) 0.4779(6) 0.1421(4) 0.046 Uiso 1 calc R .
C10 C 0.3855(8) 0.3592(8) 0.1267(4) 0.045(2) Uani 1 d . .
H10A H 0.4168(8) 0.4147(8) 0.1032(4) 0.054 Uiso 1 calc R .
C11 C 0.4589(8) 0.2408(8) 0.1377(4) 0.042(2) Uani 1 d . .
C12 C 0.4099(8) 0.1609(8) 0.1712(4) 0.047(2) Uani 1 d . .
H12A H 0.4575(8) 0.0800(8) 0.1769(4) 0.057 Uiso 1 calc R .
C13 C 0.2922(8) 0.1995(7) 0.1959(4) 0.043(2) Uani 1 d . .
H13A H 0.2619(8) 0.1438(7) 0.2204(4) 0.051 Uiso 1 calc R .
C14 C 0.6439(9) 0.2700(9) 0.0952(5) 0.058(2) Uani 1 d . .
H14A H 0.7292(9) 0.2259(9) 0.0838(5) 0.087 Uiso 1 calc R .
H14B H 0.6505(9) 0.3022(9) 0.1316(5) 0.087 Uiso 1 calc R .
H14C H 0.5941(9) 0.3339(9) 0.0540(5) 0.087 Uiso 1 calc R .
C15A C -0.1199(11) 0.5762(10) 0.2771(6) 0.028(2) Uiso 0.680(9) d PD 1
C16A C -0.0461(14) 0.5826(12) 0.3280(7) 0.049(3) Uiso 0.680(9) d PD 1
H16A H 0.0389(14) 0.5253(12) 0.3422(7) 0.059 Uiso 0.680(9) calc PR 1
C17A C -0.0980(16) 0.6732(13) 0.3579(8) 0.059(4) Uiso 0.680(9) d PD 1
H17A H -0.0484(16) 0.6792(13) 0.3913(8) 0.071 Uiso 0.680(9) calc PR 1
C18A C -0.2202(15) 0.7516(12) 0.3379(8) 0.050(3) Uiso 0.680(9) d PD 1
C19A C -0.2979(16) 0.7503(13) 0.2890(8) 0.061(4) Uiso 0.680(9) d PD 1
H19A H -0.3830(16) 0.8080(13) 0.2759(8) 0.073 Uiso 0.680(9) calc PR 1
C20A C -0.2441(13) 0.6579(11) 0.2591(7) 0.046(3) Uiso 0.680(9) d PD 1
H20A H -0.2952(13) 0.6527(11) 0.2261(7) 0.055 Uiso 0.680(9) calc PR 1
O4A O -0.2649(12) 0.8423(11) 0.3710(6) 0.089(3) Uiso 0.680(9) d PD 1
C21A C -0.4011(18) 0.9091(19) 0.3615(13) 0.104(6) Uiso 0.680(9) d PD 1
H21A H -0.4245(18) 0.9685(19) 0.3851(13) 0.156 Uiso 0.680(9) calc PR 1
H21B H -0.4419(18) 0.8568(19) 0.3809(13) 0.156 Uiso 0.680(9) calc PR 1
H21C H -0.4293(18) 0.9475(19) 0.3121(13) 0.156 Uiso 0.680(9) calc PR 1
C15B C -0.1626(21) 0.5910(19) 0.2669(12) 0.028(2) Uiso 0.320(9) d PD 2
C16B C -0.0983(24) 0.6149(23) 0.3135(14) 0.049(3) Uiso 0.320(9) d PD 2
H16B H -0.0114(24) 0.5643(23) 0.3288(14) 0.059 Uiso 0.320(9) calc PR 2
C17B C -0.1597(27) 0.7125(25) 0.3381(16) 0.059(4) Uiso 0.320(9) d PD 2
H17B H -0.1162(27) 0.7295(25) 0.3689(16) 0.071 Uiso 0.320(9) calc PR 2
C18B C -0.2847(27) 0.7800(22) 0.3150(14) 0.050(3) Uiso 0.320(9) d PD 2
C19B C -0.3526(25) 0.7600(22) 0.2690(15) 0.061(4) Uiso 0.320(9) d PD 2
H19B H -0.4398(25) 0.8103(22) 0.2542(15) 0.073 Uiso 0.320(9) calc PR 2
C20B C -0.2883(24) 0.6636(21) 0.2455(14) 0.046(3) Uiso 0.320(9) d PD 2
H20B H -0.3325(24) 0.6483(21) 0.2141(14) 0.055 Uiso 0.320(9) calc PR 2
O4B O -0.3457(25) 0.8892(20) 0.3299(13) 0.089(3) Uiso 0.320(9) d PD 2
C21B C -0.3519(47) 0.8990(37) 0.3933(19) 0.104(6) Uiso 0.320(9) d PD 2
H21D H -0.3979(47) 0.9816(37) 0.3904(19) 0.156 Uiso 0.320(9) calc PR 2
H21E H -0.2657(47) 0.8679(37) 0.4157(19) 0.156 Uiso 0.320(9) calc PR 2
H21F H -0.3966(47) 0.8548(37) 0.4205(19) 0.156 Uiso 0.320(9) calc PR 2
C22 C -0.1928(7) 0.4222(6) 0.0966(4) 0.032(2) Uani 1 d . 2
H22A H -0.2261(7) 0.4617(6) 0.0495(4) 0.038 Uiso 1 calc R 2
C23 C -0.0083(7) 0.2932(6) 0.0583(3) 0.029(2) Uani 1 d . 2
C24 C -0.0126(7) 0.3726(6) -0.0058(4) 0.034(2) Uani 1 d . 2
H24A H -0.0683(7) 0.4531(6) -0.0154(4) 0.041 Uiso 1 calc R 2
C25 C 0.0636(8) 0.3352(7) -0.0556(4) 0.041(2) Uani 1 d . 2
H25A H 0.0594(8) 0.3905(7) -0.0988(4) 0.049 Uiso 1 calc R 2
C26 C 0.1450(7) 0.2192(6) -0.0433(4) 0.035(2) Uani 1 d . 2
C27 C 0.1541(8) 0.1393(7) 0.0196(4) 0.038(2) Uani 1 d . 2
H27A H 0.2130(8) 0.0598(7) 0.0291(4) 0.046 Uiso 1 calc R 2
C28 C 0.0755(7) 0.1759(7) 0.0701(4) 0.037(2) Uani 1 d . 2
H28A H 0.0797(7) 0.1198(7) 0.1129(4) 0.044 Uiso 1 calc R 2
C29 C 0.3122(10) 0.0752(8) -0.0840(5) 0.063(3) Uani 1 d . 2
H29A H 0.3568(10) 0.0683(8) -0.1253(5) 0.094 Uiso 1 calc R 2
H29B H 0.2709(10) 0.0219(8) -0.0729(5) 0.094 Uiso 1 calc R 2
H29C H 0.3732(10) 0.0549(8) -0.0451(5) 0.094 Uiso 1 calc R 2
C30 C -0.3794(7) 0.5624(7) 0.1219(4) 0.036(2) Uani 1 d . 2
C31 C -0.3878(8) 0.6609(6) 0.0684(4) 0.038(2) Uani 1 d . 2
H31A H -0.3133(8) 0.6636(6) 0.0491(4) 0.046 Uiso 1 calc R 2
C32 C -0.5062(8) 0.7558(7) 0.0433(4) 0.045(2) Uani 1 d . 2
H32A H -0.5116(8) 0.8230(7) 0.0074(4) 0.054 Uiso 1 calc R 2
C33 C -0.6160(8) 0.7518(7) 0.0708(4) 0.041(2) Uani 1 d . 2
C34 C -0.6079(9) 0.6555(7) 0.1257(4) 0.050(2) Uani 1 d . 2
H34A H -0.6823(9) 0.6536(7) 0.1455(4) 0.060 Uiso 1 calc R 2
C35 C -0.4883(8) 0.5609(7) 0.1515(4) 0.042(2) Uani 1 d . 2
H35A H -0.4822(8) 0.4957(7) 0.1894(4) 0.051 Uiso 1 calc R 2
C36 C -0.8449(9) 0.8394(9) 0.0573(6) 0.075(3) Uani 1 d . 2
H36A H -0.9168(9) 0.9122(9) 0.0316(6) 0.113 Uiso 1 calc R 2
H36B H -0.8500(9) 0.8270(9) 0.1070(6) 0.113 Uiso 1 calc R 2
H36C H -0.8478(9) 0.7737(9) 0.0458(6) 0.113 Uiso 1 calc R 2
C37 C -0.2073(7) 0.1512(6) 0.2667(4) 0.030(2) Uani 1 d . 2
H37A H -0.2404(7) 0.0944(6) 0.2813(4) 0.037 Uiso 1 calc R 2
C38 C -0.0304(7) 0.0063(6) 0.2366(4) 0.031(2) Uani 1 d . 2
C39 C -0.0890(8) -0.0462(7) 0.2080(4) 0.039(2) Uani 1 d . 2
H39A H -0.1744(8) -0.0025(7) 0.1877(4) 0.046 Uiso 1 calc R 2
C40 C -0.0238(9) -0.1609(7) 0.2091(4) 0.045(2) Uani 1 d . 2
H40A H -0.0645(9) -0.1952(7) 0.1891(4) 0.055 Uiso 1 calc R 2
C41 C 0.1012(8) -0.2272(7) 0.2393(4) 0.043(2) Uani 1 d . 2
C42 C 0.1617(8) -0.1770(7) 0.2671(4) 0.047(2) Uani 1 d . 2
H42A H 0.2474(8) -0.2211(7) 0.2869(4) 0.056 Uiso 1 calc R 2
C43 C 0.0950(8) -0.0594(6) 0.2657(4) 0.041(2) Uani 1 d . 2
H43A H 0.1363(8) -0.0246(6) 0.2850(4) 0.049 Uiso 1 calc R 2
C44 C 0.2707(10) -0.4206(8) 0.2843(5) 0.064(3) Uani 1 d . 2
H44A H 0.3037(10) -0.4983(8) 0.2784(5) 0.097 Uiso 1 calc R 2
H44B H 0.2489(10) -0.4260(8) 0.3317(5) 0.097 Uiso 1 calc R 2
H44C H 0.3356(10) -0.3905(8) 0.2751(5) 0.097 Uiso 1 calc R 2
C45 C -0.3805(7) 0.2755(6) 0.3122(4) 0.031(2) Uani 1 d . 2
C46 C -0.4686(8) 0.2316(7) 0.3061(4) 0.038(2) Uani 1 d . 2
H46A H -0.4593(8) 0.1917(7) 0.2731(4) 0.045 Uiso 1 calc R 2
C47 C -0.5699(8) 0.2444(7) 0.3469(4) 0.043(2) Uani 1 d . 2
H47A H -0.6289(8) 0.2147(7) 0.3408(4) 0.052 Uiso 1 calc R 2
C48 C -0.5837(8) 0.3005(7) 0.3959(4) 0.043(2) Uani 1 d . 2
C49 C -0.4990(9) 0.3477(8) 0.4022(5) 0.052(2) Uani 1 d . 2
H49A H -0.5098(9) 0.3887(8) 0.4347(5) 0.062 Uiso 1 calc R 2
C50 C -0.3993(8) 0.3350(7) 0.3613(4) 0.041(2) Uani 1 d . 2
H50A H -0.3424(8) 0.3672(7) 0.3666(4) 0.050 Uiso 1 calc R 2
C51 C -0.7639(11) 0.2643(11) 0.4371(7) 0.091(4) Uani 1 d . 2
H51A H -0.8268(11) 0.2827(11) 0.4700(7) 0.136 Uiso 1 calc R 2
H51B H -0.7151(11) 0.1793(11) 0.4494(7) 0.136 Uiso 1 calc R 2
H51C H -0.8074(11) 0.2946(11) 0.3904(7) 0.136 Uiso 1 calc R 2
C1S C -0.3142(24) 0.5494(23) 0.4405(14) 0.110(7) Uiso 0.577(6) d PD 1
Cl1S Cl -0.3141(10) 0.4336(9) 0.5015(5) 0.138(2) Uiso 0.577(6) d PD 1
Cl2S Cl -0.4618(8) 0.6151(7) 0.4082(4) 0.138(2) Uiso 0.577(6) d PD 1
C2S C -0.2127(32) 0.4987(28) 0.4649(15) 0.110(7) Uiso 0.423(6) d PD 2
Cl3S Cl -0.0748(11) 0.4528(10) 0.5175(6) 0.138(2) Uiso 0.423(6) d PD 2
Cl4S Cl -0.2706(13) 0.4155(13) 0.5206(7) 0.138(2) Uiso 0.423(6) d PD 2

loop_
_atom_type_symbol
_atom_type_description
_atom_type_scat_dispersion_real
_atom_type_scat_dispersion_imag
_atom_type_scat_source
C C 0.0033 0.0016 'International Tables Vol C Tables 4.2.6.8 and 6.1.1.4'
H H 0.0000 0.0000 'International Tables Vol C Tables 4.2.6.8 and 6.1.1.4'
N N 0.0061 0.0033 'International Tables Vol C Tables 4.2.6.8 and 6.1.1.4'
O O 0.0106 0.0060 'International Tables Vol C Tables 4.2.6.8 and 6.1.1.4'
Fe Fe 0.3463 0.8444 'International Tables Vol C Tables 4.2.6.8 and 6.1.1.4'
Mo Mo -1.6832 0.6857 'International Tables Vol C Tables 4.2.6.8 and 6.1.1.4'
Cl Cl 0.1484 0.1585 'International Tables Vol C Tables 4.2.6.8 and 6.1.1.4'

loop_
_geom_angle_atom_site_label_1
_geom_angle_atom_site_label_2
_geom_angle_atom_site_label_3
_geom_angle
_geom_angle_site_symmetry_1
_geom_angle_site_symmetry_3
_geom_angle_publ_flag
Mo2 Mo1 N3 93.8(2) . . y
Mo2 Mo1 O1 92.00(14) . . y
N3 Mo1 O1 174.2(2) . . y
Mo2 Mo1 N1 93.3(2) . . y
N3 Mo1 N1 90.9(2) . . y
O1 Mo1 N1 87.9(2) . . y
Mo2 Mo1 N5 92.2(2) . . y
N3 Mo1 N5 95.1(2) . . y
O1 Mo1 N5 85.5(2) . . y
N1 Mo1 N5 171.6(2) . . y
Mo1 Mo2 N4 91.9(2) . . y
Mo1 Mo2 O2 91.60(14) . . y
N4 Mo2 O2 176.5(2) . . y
Mo1 Mo2 N2 92.2(2) . . y
N4 Mo2 N2 92.7(2) . . y
O2 Mo2 N2 86.5(2) . . y
Mo1 Mo2 N6 93.1(2) . . y
N4 Mo2 N6 95.2(2) . . y
O2 Mo2 N6 85.2(2) . . y
N2 Mo2 N6 170.3(2) . . y
C2 Fe1 C2 180.0 . 2_556 y
C2 Fe1 C6 139.6(3) . 2_556 y
C2 Fe1 C6 40.4(3) 2_556 2_556 y
C2 Fe1 C6 40.4(3) . . y
C2 Fe1 C6 139.6(3) 2_556 . y
C6 Fe1 C6 180.0 2_556 . y
C2 Fe1 C3 41.0(3) . . y
C2 Fe1 C3 139.0(3) 2_556 . y
C6 Fe1 C3 112.0(4) 2_556 . y
C6 Fe1 C3 68.0(4) . . y
C2 Fe1 C3 139.0(3) . 2_556 y
C2 Fe1 C3 41.0(3) 2_556 2_556 y
C6 Fe1 C3 68.0(4) 2_556 2_556 y
C6 Fe1 C3 112.0(4) . 2_556 y
C3 Fe1 C3 180.0 . 2_556 y
C2 Fe1 C5 112.3(3) . 2_556 y
C2 Fe1 C5 67.7(3) 2_556 2_556 y
C6 Fe1 C5 40.1(3) 2_556 2_556 y
C6 Fe1 C5 139.9(3) . 2_556 y
C3 Fe1 C5 112.7(4) . 2_556 y
C3 Fe1 C5 67.3(4) 2_556 2_556 y
C2 Fe1 C5 67.7(3) . . y
C2 Fe1 C5 112.3(3) 2_556 . y
C6 Fe1 C5 139.9(3) 2_556 . y
C6 Fe1 C5 40.1(3) . . y
C3 Fe1 C5 67.3(4) . . y
C3 Fe1 C5 112.7(4) 2_556 . y
C5 Fe1 C5 179.998(1) 2_556 . y
C2 Fe1 C4 111.8(3) . 2_556 y
C2 Fe1 C4 68.2(3) 2_556 2_556 y
C6 Fe1 C4 67.8(4) 2_556 2_556 y
C6 Fe1 C4 112.2(4) . 2_556 y
C3 Fe1 C4 139.9(3) . 2_556 y
C3 Fe1 C4 40.1(3) 2_556 2_556 y
C5 Fe1 C4 40.1(4) 2_556 2_556 y
C5 Fe1 C4 139.9(4) . 2_556 y
C2 Fe1 C4 68.2(3) . . y
C2 Fe1 C4 111.8(3) 2_556 . y
C6 Fe1 C4 112.2(4) 2_556 . y
C6 Fe1 C4 67.8(4) . . y
C3 Fe1 C4 40.1(3) . . y
C3 Fe1 C4 139.9(3) 2_556 . y
C5 Fe1 C4 139.9(4) 2_556 . y
C5 Fe1 C4 40.1(4) . . y
C4 Fe1 C4 179.996(2) 2_556 . y
C1 O1 Mo1 117.0(5) . . y
C1 O2 Mo2 117.1(4) . . y
C11 O3 C14 117.3(7) . . n
C26 O5 C29 117.1(6) . . n
C33 O6 C36 117.8(7) . . n
C41 O7 C44 116.2(7) . . n
C48 O8 C51 117.6(7) . . n
C7 N1 C8 120.3(6) . . y
C7 N1 Mo1 116.5(5) . . y
C8 N1 Mo1 123.2(4) . . y
C7 N2 C15A 114.7(7) . . y
C7 N2 C15B 129.9(11) . . y
C7 N2 Mo2 118.2(5) . . y
C15A N2 Mo2 124.6(6) . . y
C15B N2 Mo2 111.8(10) . . y
C22 N3 C23 119.4(6) . . y
C22 N3 Mo1 116.0(5) . . y
C23 N3 Mo1 124.3(4) . . y
C22 N4 C30 115.8(6) . . y
C22 N4 Mo2 117.5(5) . . y
C30 N4 Mo2 126.7(5) . . y
C37 N5 C38 116.3(6) . . y
C37 N5 Mo1 118.2(4) . . y
C38 N5 Mo1 124.2(5) . . y
C37 N6 C45 117.5(6) . . y
C37 N6 Mo2 116.3(5) . . y
C45 N6 Mo2 124.3(4) . . y
O2 C1 O1 121.9(6) . . y
O2 C1 C2 119.6(7) . . y
O1 C1 C2 118.6(7) . . y
C6 C2 C3 107.6(7) . . y
C6 C2 C1 126.8(8) . . y
C3 C2 C1 125.5(7) . . y
C6 C2 Fe1 70.2(4) . . y
C3 C2 Fe1 70.2(4) . . y
C1 C2 Fe1 122.5(5) . . y
C4 C3 C2 107.9(8) . . y
C4 C3 Fe1 70.3(5) . . y
C2 C3 Fe1 68.8(5) . . y
C3 C4 C5 107.7(8) . . y
C3 C4 Fe1 69.7(5) . . y
C5 C4 Fe1 69.9(5) . . y
C6 C5 C4 108.5(8) . . y
C6 C5 Fe1 69.3(5) . . y
C4 C5 Fe1 70.0(5) . . y
C5 C6 C2 108.3(8) . . y
C5 C6 Fe1 70.6(5) . . y
C2 C6 Fe1 69.5(4) . . y
N2 C7 N1 119.5(7) . . y
C9 C8 C13 116.8(7) . . n
C9 C8 N1 125.6(7) . . n
C13 C8 N1 117.6(6) . . n
C8 C9 C10 122.4(7) . . n
C11 C10 C9 119.7(7) . . n
C10 C11 O3 125.1(7) . . n
C10 C11 C12 119.2(8) . . n
O3 C11 C12 115.7(8) . . n
C13 C12 C11 120.1(8) . . n
C12 C13 C8 121.7(7) . . n
C20A C15A C16A 118.7(10) . . n
C20A C15A N2 115.8(9) . . n
C16A C15A N2 125.3(10) . . n
C17A C16A C15A 120.4(13) . . n
C18A C17A C16A 118.3(14) . . n
C17A C18A C19A 124.4(13) . . n
C17A C18A O4A 114.4(13) . . n
C19A C18A O4A 121.2(14) . . n
C18A C19A C20A 116.6(14) . . n
C15A C20A C19A 121.5(12) . . n
C21A O4A C18A 113.8(13) . . n
C20B C15B C16B 118.9(17) . . n
C20B C15B N2 127.3(16) . . n
C16B C15B N2 113.8(16) . . n
C15B C16B C17B 121.9(20) . . n
C18B C17B C16B 115.8(21) . . n
C17B C18B C19B 124.4(18) . . n
C17B C18B O4B 117.7(21) . . n
C19B C18B O4B 117.0(22) . . n
C18B C19B C20B 117.9(21) . . n
C15B C20B C19B 121.0(20) . . n
C21B O4B C18B 124.4(24) . . n
N4 C22 N3 120.8(6) . . y
C28 C23 C24 117.5(7) . . n
C28 C23 N3 119.3(6) . . n
C24 C23 N3 123.1(6) . . n
C25 C24 C23 120.8(7) . . n
C26 C25 C24 120.9(7) . . n
C27 C26 C25 119.8(7) . . n
C27 C26 O5 124.9(7) . . n
C25 C26 O5 115.2(6) . . n
C26 C27 C28 119.7(7) . . n
C23 C28 C27 121.2(7) . . n
C35 C30 C31 119.6(7) . . n
C35 C30 N4 120.2(7) . . n
C31 C30 N4 120.1(7) . . n
C30 C31 C32 120.0(8) . . n
C33 C32 C31 120.3(7) . . n
O6 C33 C32 115.5(7) . . n
O6 C33 C34 124.5(8) . . n
C32 C33 C34 120.0(8) . . n
C33 C34 C35 119.5(8) . . n
C30 C35 C34 120.5(7) . . n
N5 C37 N6 119.7(6) . . y
C43 C38 C39 118.6(7) . . n
C43 C38 N5 119.2(6) . . n
C39 C38 N5 122.1(7) . . n
C40 C39 C38 120.5(8) . . n
C39 C40 C41 120.9(8) . . n
C42 C41 C40 119.7(7) . . n
C42 C41 O7 123.8(8) . . n
C40 C41 O7 116.4(7) . . n
C41 C42 C43 119.4(8) . . n
C38 C43 C42 120.9(7) . . n
C46 C45 C50 116.5(7) . . n
C46 C45 N6 123.4(6) . . n
C50 C45 N6 120.0(7) . . n
C45 C46 C47 122.3(7) . . n
C48 C47 C46 119.6(7) . . n
C47 C48 O8 124.5(8) . . n
C47 C48 C49 119.4(8) . . n
O8 C48 C49 116.0(7) . . n
C50 C49 C48 120.5(8) . . n
C49 C50 C45 121.6(7) . . n
Cl2S C1S Cl1S 100.9(13) . . n
Cl4S C2S Cl3S 95.6(14) . . n

loop_
_geom_bond_atom_site_label_1
_geom_bond_atom_site_label_2
_geom_bond_distance
_geom_bond_site_symmetry_2
_geom_bond_publ_flag
Mo1 Mo2 2.0869(10) . y
Mo1 N3 2.122(5) . y
Mo1 O1 2.126(5) . y
Mo1 N1 2.141(6) . y
Mo1 N5 2.142(6) . y
Mo2 N4 2.134(6) . y
Mo2 O2 2.139(5) . y
Mo2 N2 2.140(6) . y
Mo2 N6 2.163(6) . y
Fe1 C2 2.028(7) . y
Fe1 C2 2.028(7) 2_556 y
Fe1 C6 2.037(8) 2_556 y
Fe1 C6 2.037(8) . y
Fe1 C3 2.047(8) . y
Fe1 C3 2.047(8) 2_556 y
Fe1 C5 2.053(9) 2_556 y
Fe1 C5 2.053(9) . y
Fe1 C4 2.054(9) 2_556 y
Fe1 C4 2.054(9) . y
O1 C1 1.278(9) . y
O2 C1 1.263(9) . y
O3 C11 1.377(10) . n
O3 C14 1.438(10) . n
O5 C26 1.377(9) . n
O5 C29 1.425(10) . n
O6 C33 1.375(9) . n
O6 C36 1.411(11) . n
O7 C41 1.395(9) . n
O7 C44 1.414(11) . n
O8 C48 1.370(10) . n
O8 C51 1.419(11) . n
N1 C7 1.340(10) . y
N1 C8 1.410(10) . y
N2 C7 1.314(10) . y
N2 C15A 1.431(11) . y
N2 C15B 1.51(2) . y
N3 C22 1.327(9) . y
N3 C23 1.422(9) . y
N4 C22 1.313(9) . y
N4 C30 1.439(10) . y
N5 C37 1.319(9) . y
N5 C38 1.439(9) . y
N6 C37 1.322(9) . y
N6 C45 1.428(9) . y
C1 C2 1.465(10) . y
C2 C6 1.403(11) . y
C2 C3 1.426(12) . y
C3 C4 1.405(12) . y
C4 C5 1.410(14) . y
C5 C6 1.401(12) . y
C8 C9 1.373(10) . n
C8 C13 1.393(11) . n
C9 C10 1.380(11) . n
C10 C11 1.373(12) . n
C11 C12 1.384(11) . n
C12 C13 1.369(11) . n
C15A C20A 1.36(2) . n
C15A C16A 1.401(15) . n
C16A C17A 1.39(2) . n
C17A C18A 1.34(2) . n
C18A C19A 1.36(2) . n
C18A O4A 1.43(2) . n
C19A C20A 1.41(2) . n
O4A C21A 1.43(2) . n
C15B C20B 1.36(2) . n
C15B C16B 1.40(2) . n
C16B C17B 1.41(2) . n
C17B C18B 1.35(3) . n
C18B C19B 1.38(3) . n
C18B O4B 1.43(2) . n
C19B C20B 1.39(2) . n
O4B C21B 1.32(3) . n
C23 C28 1.381(10) . n
C23 C24 1.385(10) . n
C24 C25 1.375(11) . n
C25 C26 1.362(11) . n
C26 C27 1.358(10) . n
C27 C28 1.396(11) . n
C30 C35 1.375(11) . n
C30 C31 1.384(10) . n
C31 C32 1.386(11) . n
C32 C33 1.378(11) . n
C33 C34 1.380(11) . n
C34 C35 1.396(12) . n
C38 C43 1.377(11) . n
C38 C39 1.384(10) . n
C39 C40 1.364(11) . n
C40 C41 1.380(12) . n
C41 C42 1.365(12) . n
C42 C43 1.398(11) . n
C45 C46 1.384(10) . n
C45 C50 1.392(10) . n
C46 C47 1.385(11) . n
C47 C48 1.366(11) . n
C48 C49 1.382(12) . n
C49 C50 1.371(11) . n
C1S Cl2S 1.61(3) . n
C1S Cl1S 1.64(2) . n
C2S Cl4S 1.65(3) . n
C2S Cl3S 1.72(3) . n
